data_7226684
loop_
_publ_author_name
'Walton, Ian M.'
'Cox, Jordan M.'
'Mitchell, Travis B.'
'Bizier, Nicholas P.'
'Benedict, Jason B.'

_publ_section_title
;
 Structural response to desolvation in a pyridyl-phenanthrene
 diarylethene-based metal--organic framework
;
_journal_issue 41
_journal_name_full CrystEngComm
_journal_page_first 7972
_journal_paper_doi 10.1039/C6CE01783E
_journal_volume 18
_journal_year 2016
_chemical_formula_moiety '0.5(C202.01 H122.02 N14 O54 Zn12)'
_chemical_formula_sum 'C101 H61.01 N7 O27 Zn6'
_chemical_formula_weight 2196.79
_chemical_name_systematic UBMOF-3
_space_group_crystal_system monoclinic
_space_group_IT_number 15
_space_group_name_Hall '-C 2yc'
_space_group_name_H-M_alt 'C 1 2/c 1'
_symmetry_space_group_name_Hall '-C 2yc'
_symmetry_space_group_name_H-M 'C 1 2/c 1'
_atom_sites_solution_hydrogens mixed
_atom_sites_solution_primary direct
_audit_creation_date 2016-04-30
_audit_creation_method
;
Olex2 1.2
(compiled 2016.02.19 svn.r3266 for OlexSys, GUI svn.r5155)
;
_audit_update_record
;
2016-04-30 deposited with the CCDC.
2016-09-27 downloaded from the CCDC.
;
_cell_angle_alpha 90
_cell_angle_beta 102.189(7)
_cell_angle_gamma 90
_cell_formula_units_Z 2
_cell_length_a 51.107(13)
_cell_length_b 9.448(3)
_cell_length_c 18.492(5)
_cell_measurement_reflns_used 2654
_cell_measurement_temperature 90
_cell_measurement_theta_max 26.397
_cell_measurement_theta_min 0.815
_cell_volume 8728(4)
_computing_molecular_graphics 'Olex2 (Dolomanov et al., 2009)'
_computing_publication_material 'Olex2 (Dolomanov et al., 2009)'
_computing_structure_refinement 'XL (Sheldrick, 2008)'
_computing_structure_solution 'ShelXS (Sheldrick, 2008)'
_diffrn_ambient_temperature 90.0
_diffrn_detector 'Bruker APEX2 area detector'
_diffrn_detector_area_resol_mean 7.9
_diffrn_detector_type 'CCD area detector'
_diffrn_measured_fraction_theta_full 0.964
_diffrn_measured_fraction_theta_max 0.958
_diffrn_measurement_device 'three-circle diffractometer'
_diffrn_measurement_device_type 'Bruker SMART APEX2 area detector'
_diffrn_measurement_method '\w and \f scans'
_diffrn_radiation_monochromator 'mirror optics'
_diffrn_radiation_probe x-ray
_diffrn_radiation_type MoK\a
_diffrn_radiation_wavelength 0.71073
_diffrn_reflns_av_R_equivalents 0.1309
_diffrn_reflns_av_unetI/netI 0.1528
_diffrn_reflns_Laue_measured_fraction_full 0.964
_diffrn_reflns_Laue_measured_fraction_max 0.958
_diffrn_reflns_limit_h_max 63
_diffrn_reflns_limit_h_min -63
_diffrn_reflns_limit_k_max 11
_diffrn_reflns_limit_k_min -6
_diffrn_reflns_limit_l_max 23
_diffrn_reflns_limit_l_min -23
_diffrn_reflns_number 27822
_diffrn_reflns_point_group_measured_fraction_full 0.964
_diffrn_reflns_point_group_measured_fraction_max 0.958
_diffrn_reflns_theta_full 26.000
_diffrn_reflns_theta_max 26.397
_diffrn_reflns_theta_min 0.815
_diffrn_source 'microfocus rotating anode'
_diffrn_source_type 'Incoatec I\ms'
_exptl_absorpt_coefficient_mu 0.856
_exptl_absorpt_correction_T_max 0.7449
_exptl_absorpt_correction_T_min 0.4895
_exptl_absorpt_correction_type multi-scan
_exptl_absorpt_process_details
'SADABS-2014/2 (Bruker,2014/2) was used for absorption correction. wR2(int) was 0.1220 before and 0.0600 after correction. The Ratio of minimum to maximum transmission is 0.6571. The \l/2 correction factor is 0.00150.'
_exptl_crystal_colour 'clear colourless'
_exptl_crystal_colour_lustre clear
_exptl_crystal_colour_primary colourless
_exptl_crystal_density_diffrn 0.836
_exptl_crystal_description plate
_exptl_crystal_F_000 2224
_exptl_crystal_size_max 0.1
_exptl_crystal_size_mid 0.05
_exptl_crystal_size_min 0.01
_refine_diff_density_max 3.183
_refine_diff_density_min -2.237
_refine_diff_density_rms 0.187
_refine_ls_extinction_method none
_refine_ls_goodness_of_fit_ref 1.039
_refine_ls_hydrogen_treatment constr
_refine_ls_matrix_type full
_refine_ls_number_parameters 203
_refine_ls_number_reflns 8578
_refine_ls_number_restraints 1
_refine_ls_restrained_S_all 1.039
_refine_ls_R_factor_all 0.1527
_refine_ls_R_factor_gt 0.1054
_refine_ls_shift/su_max 0.000
_refine_ls_shift/su_mean 0.000
_refine_ls_structure_factor_coef Fsqd
_refine_ls_weighting_details 'w=1/[\s^2^(Fo^2^)+(0.1865P)^2^] where P=(Fo^2^+2Fc^2^)/3'
_refine_ls_weighting_scheme calc
_refine_ls_wR_factor_gt 0.2852
_refine_ls_wR_factor_ref 0.3082
_reflns_Friedel_coverage 0.000
_reflns_number_gt 5032
_reflns_number_total 8578
_reflns_threshold_expression 'I > 2\s(I)'
_cod_data_source_file c6ce01783e2.cif
_cod_data_source_block UBMOF-3
_cod_depositor_comments 'Adding full bibliography for 7226684--7226685.cif.'
_cod_database_code 7226684
_shelxl_version_number 2013-4
_shelx_space_group_comment
;
The symmetry employed for this shelxl refinement is uniquely defined
by the following loop, which should always be used as a source of
symmetry information in preference to the above space-group names.
They are only intended as comments.
;
_olex2_refinement_description
;
1. Fixed Uiso
 At 1.2 times of:
  All C(H) groups
 At 1.5 times of:
  All C(H,H,H) groups
2. Restrained distances
 N2-C26 \\sim N2-C25
 with sigma of 0.02
3. Uiso/Uaniso restraints and constraints
Uiso(C18A) = Uiso(C19A) = Uiso(C20A) = Uiso(C21A) = Uiso(C22A) = Uiso(C23A)
Uiso(C18) = Uiso(C19) = Uiso(C23) = Uiso(C22) = Uiso(C21) = Uiso(C20)
Uiso(C15A) = Uiso(C14A) = Uiso(C13A) = Uiso(N1A) = Uiso(C17A) = Uiso(C16A)
Uiso(C15) = Uiso(C16) = Uiso(C17) = Uiso(N1) = Uiso(C13) = Uiso(C14)
Uanis(Zn1) = Uanis(Zn2)
Uanis(O1) = Uanis(C1) = Uanis(O2)
Uanis(C3) = Uanis(C4)
4. Others
 Sof(O7)=Sof(N2)=Sof(C24)=Sof(H24)=Sof(C25)=Sof(H25A)=Sof(H25B)=Sof(H25C)=
 Sof(C26)=Sof(H26A)=Sof(H26B)=Sof(H26C)=FVAR(1)
 Fixed Sof: N1A(0.5) C17A(0.5) H17A(0.5) C16A(0.5) H16A(0.5) C15A(0.5)
 C14A(0.5) H14A(0.5) C13A(0.5) H13A(0.5) C15(0.5) C16(0.5) H16(0.5) C17(0.5)
 H17(0.5) N1(0.5) C13(0.5) H13(0.5) C14(0.5) H14(0.5) C18(0.5) C19(0.5)
 C20(0.5) C21(0.5) C22(0.5) C23(0.5) C21A(0.5) C22A(0.5) C23A(0.5) C18A(0.5)
 C19A(0.5) C20A(0.5)
5.a Riding coordinates:
 C25(H25A,H25B,H25C), C26(H26A,H26B,H26C)
5.b Aromatic/amide H refined with riding coordinates:
 C17A(H17A), C16A(H16A), C14A(H14A), C13A(H13A), C3(H3), C4(H4), C6(H6),
 C7(H7), C11(H11), C12(H12), C16(H16), C17(H17), C13(H13), C14(H14), C24(H24)
5.c Fitted hexagon refined as free rotating group:
 N1A(C17A,C16A,C15A,C14A,C13A), C15(C16,C17,N1,C13,C14), C18(C19,C20,C21,C22,
 C23), C21A(C22A,C23A,C18A,C19A,C20A)
;
_olex2_submission_special_instructions 'No special instructions were received'

loop_
_space_group_symop_operation_xyz
'x, y, z'
'-x, y, -z+1/2'
'x+1/2, y+1/2, z'
'-x+1/2, y+1/2, -z+1/2'
'-x, -y, -z'
'x, -y, z-1/2'
'-x+1/2, -y+1/2, -z'
'x+1/2, -y+1/2, z-1/2'

loop_
_atom_site_label
_atom_site_type_symbol
_atom_site_fract_x
_atom_site_fract_y
_atom_site_fract_z
_atom_site_U_iso_or_equiv
_atom_site_adp_type
_atom_site_occupancy
_atom_site_site_symmetry_order
_atom_site_calc_flag
_atom_site_refinement_flags_posn
_atom_site_refinement_flags_adp
_atom_site_refinement_flags_occupancy
_atom_site_disorder_assembly
_atom_site_disorder_group
Zn1 Zn 0.18448(2) 0.20793(8) 0.46550(4) 0.0176(2) Uani 1 1 d . . . . .
Zn2 Zn 0.2500 0.2500 0.5000 0.0176(2) Uani 1 2 d S T P . .
O1 O 0.18502(11) 0.3281(5) 0.3809(3) 0.0302(8) Uani 1 1 d . . . . .
O2 O 0.22677(11) 0.3922(5) 0.4297(3) 0.0302(8) Uani 1 1 d . . . . .
O3 O 0.21773(10) 0.0977(5) 0.4697(3) 0.0238(12) Uani 1 1 d . . . . .
O4 O 0.19797(15) -0.0198(6) 0.5456(5) 0.070(2) Uani 1 1 d . . . . .
O5 O 0.26472(11) 0.1926(5) 0.4086(3) 0.0291(13) Uani 1 1 d . . . . .
O6 O 0.19038(12) 0.3270(6) 0.5554(3) 0.0408(15) Uani 1 1 d . . . . .
O7 O 0.1679(4) 0.0605(19) 0.3670(11) 0.152(7) Uiso 0.750(12) 1 d . . . A .
N1A N 0.1487(2) 0.1326(17) 0.4595(10) 0.082(3) Uiso 0.5 1 d . . . A 2
C17A C 0.1295(3) 0.1596(17) 0.3956(8) 0.082(3) Uiso 0.5 1 d G . . A 2
H17A H 0.1344 0.2070 0.3552 0.098 Uiso 0.5 1 calc R . . A 2
C16A C 0.1032(3) 0.1173(19) 0.3909(8) 0.082(3) Uiso 0.5 1 d G . . A 2
H16A H 0.0901 0.1357 0.3472 0.098 Uiso 0.5 1 calc R . . A 2
C15A C 0.0960(3) 0.0479(18) 0.4501(10) 0.082(3) Uiso 0.5 1 d G . . A 2
C14A C 0.1151(3) 0.0209(17) 0.5140(9) 0.082(3) Uiso 0.5 1 d G . . A 2
H14A H 0.1102 -0.0265 0.5545 0.098 Uiso 0.5 1 calc R . . A 2
C13A C 0.1415(3) 0.0632(18) 0.5187(8) 0.082(3) Uiso 0.5 1 d G . . A 2
H13A H 0.1546 0.0448 0.5624 0.098 Uiso 0.5 1 calc R . . A 2
N2 N 0.1733(3) -0.0353(17) 0.2480(10) 0.093(5) Uiso 0.750(12) 1 d D . . A .
C1 C 0.20682(17) 0.3871(8) 0.3800(4) 0.0302(8) Uani 1 1 d . . . . .
C2 C 0.20779(16) 0.4601(8) 0.3062(4) 0.0327(19) Uani 1 1 d . . . . .
C3 C 0.18576(17) 0.4739(12) 0.2500(5) 0.053(2) Uani 1 1 d . . . . .
H3 H 0.1691 0.4377 0.2566 0.063 Uiso 1 1 calc R . . . .
C4 C 0.18698(17) 0.5382(12) 0.1844(5) 0.053(2) Uani 1 1 d . . . . .
H4 H 0.1711 0.5494 0.1475 0.063 Uiso 1 1 calc R . . . .
C5 C 0.21095(15) 0.5869(8) 0.1712(4) 0.0280(18) Uani 1 1 d . . . . .
C6 C 0.23362(16) 0.5725(9) 0.2280(4) 0.0317(19) Uani 1 1 d . . . . .
H6 H 0.2503 0.6063 0.2201 0.038 Uiso 1 1 calc R . . . .
C7 C 0.23273(16) 0.5099(8) 0.2963(4) 0.0274(18) Uani 1 1 d . . . . .
H7 H 0.2484 0.5015 0.3343 0.033 Uiso 1 1 calc R . . . .
C8 C 0.21281(14) 0.6553(8) 0.1008(4) 0.0242(16) Uani 1 1 d . . . . .
C9 C 0.21500(17) -0.0124(7) 0.5085(6) 0.042(2) Uani 1 1 d . . . . .
C10 C 0.23368(16) -0.1364(7) 0.5040(5) 0.0292(19) Uani 1 1 d . . . . .
C11 C 0.24841(16) -0.1393(7) 0.4493(4) 0.0267(18) Uani 1 1 d . . . . .
H11 H 0.2472 -0.0641 0.4147 0.032 Uiso 1 1 calc R . . . .
C12 C 0.23516(18) -0.2476(7) 0.5540(5) 0.036(2) Uani 1 1 d . . . . .
H12 H 0.2247 -0.2450 0.5907 0.043 Uiso 1 1 calc R . . . .
C15 C 0.0935(3) 0.143(2) 0.4890(11) 0.085(3) Uiso 0.5 1 d . . . A 1
C16 C 0.0982(3) 0.1965(19) 0.4230(9) 0.085(3) Uiso 0.5 1 d G . . A 1
H16 H 0.0836 0.2186 0.3836 0.102 Uiso 0.5 1 calc R . . A 1
C17 C 0.1243(4) 0.2180(17) 0.4145(8) 0.085(3) Uiso 0.5 1 d G . . A 1
H17 H 0.1275 0.2549 0.3694 0.102 Uiso 0.5 1 calc R . . A 1
N1 N 0.1457(3) 0.1857(18) 0.4721(11) 0.085(3) Uiso 0.5 1 d G . . A 1
C13 C 0.1410(3) 0.1317(19) 0.5382(9) 0.085(3) Uiso 0.5 1 d G . . A 1
H13 H 0.1557 0.1096 0.5775 0.102 Uiso 0.5 1 calc R . . A 1
C14 C 0.1149(4) 0.1102(19) 0.5466(8) 0.085(3) Uiso 0.5 1 d G . . A 1
H14 H 0.1117 0.0733 0.5917 0.102 Uiso 0.5 1 calc R . . A 1
C18 C 0.0647(5) 0.103(4) 0.506(2) 0.167(8) Uiso 0.5 1 d . . . A 1
C19 C 0.0601(6) 0.008(3) 0.5591(18) 0.167(8) Uiso 0.5 1 d G . . A 1
C20 C 0.0348(8) -0.003(3) 0.5747(15) 0.167(8) Uiso 0.5 1 d G . . A 1
C21 C 0.0139(5) 0.080(4) 0.537(2) 0.167(8) Uiso 0.5 1 d G . . A 1
C22 C 0.0185(6) 0.175(3) 0.4833(19) 0.167(8) Uiso 0.5 1 d G . . A 1
C23 C 0.0438(8) 0.186(3) 0.4676(16) 0.167(8) Uiso 0.5 1 d G . . A 1
C21A C 0.0150(4) -0.028(3) 0.4789(16) 0.129(5) Uiso 0.5 1 d . . . A 2
C22A C 0.0198(5) 0.069(3) 0.4267(14) 0.129(5) Uiso 0.5 1 d G . . A 2
C23A C 0.0460(6) 0.097(2) 0.4206(13) 0.129(5) Uiso 0.5 1 d G . . A 2
C18A C 0.0672(4) 0.029(3) 0.4667(16) 0.129(5) Uiso 0.5 1 d G . . A 2
C19A C 0.0624(5) -0.068(3) 0.5188(14) 0.129(5) Uiso 0.5 1 d G . . A 2
C20A C 0.0363(6) -0.097(2) 0.5249(13) 0.129(5) Uiso 0.5 1 d G . . A 2
C24 C 0.1765(6) 0.056(4) 0.307(2) 0.179(13) Uiso 0.750(12) 1 d . . . . .
H24 H 0.1876 0.1346 0.3016 0.215 Uiso 0.750(12) 1 calc R . . A .
C25 C 0.1459(6) -0.093(4) 0.2403(19) 0.218(16) Uiso 0.750(12) 1 d D . . . .
H25A H 0.1459 -0.1661 0.2778 0.327 Uiso 0.750(12) 1 d R . . A .
H25B H 0.1398 -0.1341 0.1909 0.327 Uiso 0.750(12) 1 d R . . . .
H25C H 0.1337 -0.0163 0.2473 0.327 Uiso 0.750(12) 1 d R . . . .
C26 C 0.1788(8) 0.064(4) 0.193(2) 0.27(2) Uiso 0.750(12) 1 d D . . . .
H26A H 0.1896 0.0168 0.1623 0.407 Uiso 0.750(12) 1 d R . . A .
H26B H 0.1888 0.1453 0.2182 0.407 Uiso 0.750(12) 1 d R . . . .
H26C H 0.1620 0.0972 0.1620 0.407 Uiso 0.750(12) 1 d R . . . .

loop_
_atom_site_aniso_label
_atom_site_aniso_U_11
_atom_site_aniso_U_22
_atom_site_aniso_U_33
_atom_site_aniso_U_23
_atom_site_aniso_U_13
_atom_site_aniso_U_12
Zn1 0.0277(4) 0.0177(4) 0.0088(4) 0.0013(2) 0.0070(3) -0.0004(3)
Zn2 0.0277(4) 0.0177(4) 0.0088(4) 0.0013(2) 0.0070(3) -0.0004(3)
O1 0.037(2) 0.0368(19) 0.0153(17) 0.0142(15) 0.0026(16) 0.0045(16)
O2 0.037(2) 0.0368(19) 0.0153(17) 0.0142(15) 0.0026(16) 0.0045(16)
O3 0.036(3) 0.012(2) 0.022(3) 0.000(2) 0.002(3) 0.001(2)
O4 0.086(5) 0.025(3) 0.125(7) 0.007(4) 0.079(5) 0.007(3)
O5 0.051(4) 0.028(3) 0.012(3) 0.000(2) 0.013(3) 0.000(2)
O6 0.055(4) 0.046(4) 0.029(3) -0.008(3) 0.026(3) 0.005(3)
C1 0.037(2) 0.0368(19) 0.0153(17) 0.0142(15) 0.0026(16) 0.0045(16)
C2 0.034(5) 0.040(5) 0.025(5) 0.014(4) 0.009(4) 0.007(4)
C3 0.020(3) 0.101(6) 0.032(4) 0.039(4) -0.006(3) -0.006(3)
C4 0.020(3) 0.101(6) 0.032(4) 0.039(4) -0.006(3) -0.006(3)
C5 0.025(4) 0.040(4) 0.020(4) 0.017(3) 0.005(4) 0.002(3)
C6 0.027(5) 0.051(5) 0.017(4) 0.011(4) 0.003(4) -0.004(4)
C7 0.032(5) 0.033(4) 0.018(4) 0.006(3) 0.006(4) 0.000(3)
C8 0.013(4) 0.042(4) 0.014(4) 0.004(3) -0.003(3) 0.005(3)
C9 0.042(5) 0.014(4) 0.079(7) 0.008(4) 0.039(5) 0.001(3)
C10 0.034(5) 0.014(3) 0.045(5) -0.005(3) 0.022(4) -0.005(3)
C11 0.048(5) 0.017(4) 0.016(4) -0.004(3) 0.007(4) -0.009(3)
C12 0.057(6) 0.018(4) 0.040(5) -0.002(3) 0.030(5) -0.004(3)

loop_
_atom_type_symbol
_atom_type_description
_atom_type_scat_dispersion_real
_atom_type_scat_dispersion_imag
_atom_type_scat_source
C C 0.0033 0.0016 'International Tables Vol C Tables 4.2.6.8 and 6.1.1.4'
H H 0.0000 0.0000 'International Tables Vol C Tables 4.2.6.8 and 6.1.1.4'
N N 0.0061 0.0033 'International Tables Vol C Tables 4.2.6.8 and 6.1.1.4'
O O 0.0106 0.0060 'International Tables Vol C Tables 4.2.6.8 and 6.1.1.4'
Zn Zn 0.2839 1.4301 'International Tables Vol C Tables 4.2.6.8 and 6.1.1.4'

loop_
_geom_angle_atom_site_label_1
_geom_angle_atom_site_label_2
_geom_angle_atom_site_label_3
_geom_angle
_geom_angle_site_symmetry_1
_geom_angle_site_symmetry_3
O1 Zn1 O3 100.4(2) . .
O1 Zn1 O6 108.6(2) . .
O1 Zn1 O7 77.4(5) . .
O1 Zn1 N1A 110.0(6) . .
O1 Zn1 N1 106.9(6) . .
O3 Zn1 O7 83.3(5) . .
O3 Zn1 N1 141.9(5) . .
O6 Zn1 O3 106.8(2) . .
O6 Zn1 O7 166.6(5) . .
O6 Zn1 N1 89.2(5) . .
N1A Zn1 O3 126.8(5) . .
N1A Zn1 O6 103.4(5) . .
N1A Zn1 O7 63.2(7) . .
N1 Zn1 O7 77.5(7) . .
O2 Zn2 O2 180.0 . 7_556
O2 Zn2 O3 92.1(2) 7_556 .
O2 Zn2 O3 87.9(2) . .
O2 Zn2 O3 87.9(2) 7_556 7_556
O2 Zn2 O3 92.1(2) . 7_556
O3 Zn2 O3 180.0 . 7_556
O5 Zn2 O2 94.8(2) 7_556 .
O5 Zn2 O2 94.8(2) . 7_556
O5 Zn2 O2 85.2(2) . .
O5 Zn2 O2 85.2(2) 7_556 7_556
O5 Zn2 O3 90.2(2) 7_556 7_556
O5 Zn2 O3 90.2(2) . .
O5 Zn2 O3 89.8(2) . 7_556
O5 Zn2 O3 89.8(2) 7_556 .
O5 Zn2 O5 180.0 7_556 .
C1 O1 Zn1 115.9(5) . .
C1 O2 Zn2 136.6(5) . .
Zn1 O3 Zn2 105.1(2) . .
C9 O3 Zn1 104.7(5) . .
C9 O3 Zn2 123.8(6) . .
C8 O5 Zn2 134.0(5) 4_545 .
C8 O6 Zn1 125.6(5) 6_566 .
C24 O7 Zn1 125(2) . .
C17A N1A Zn1 117.8(10) . .
C17A N1A C13A 120.0 . .
C13A N1A Zn1 122.0(10) . .
N1A C17A H17A 120.0 . .
C16A C17A N1A 120.0 . .
C16A C17A H17A 120.0 . .
C17A C16A H16A 120.0 . .
C17A C16A C15A 120.0 . .
C15A C16A H16A 120.0 . .
C16A C15A C14A 120.0 . .
C16A C15A C18A 128.3(16) . .
C14A C15A C18A 109.5(16) . .
C15A C14A H14A 120.0 . .
C13A C14A C15A 120.0 . .
C13A C14A H14A 120.0 . .
N1A C13A H13A 120.0 . .
C14A C13A N1A 120.0 . .
C14A C13A H13A 120.0 . .
C24 N2 C25 105(2) . .
C24 N2 C26 98(2) . .
C26 N2 C25 119(2) . .
O1 C1 C2 114.0(7) . .
O2 C1 O1 127.9(7) . .
O2 C1 C2 118.1(7) . .
C3 C2 C1 122.8(7) . .
C3 C2 C7 119.4(7) . .
C7 C2 C1 117.7(7) . .
C2 C3 H3 118.9 . .
C2 C3 C4 122.1(8) . .
C4 C3 H3 118.9 . .
C3 C4 H4 119.5 . .
C3 C4 C5 120.9(8) . .
C5 C4 H4 119.5 . .
C4 C5 C6 117.4(7) . .
C4 C5 C8 122.0(7) . .
C6 C5 C8 120.6(7) . .
C5 C6 H6 118.7 . .
C5 C6 C7 122.6(7) . .
C7 C6 H6 118.7 . .
C2 C7 H7 121.3 . .
C6 C7 C2 117.4(7) . .
C6 C7 H7 121.3 . .
O5 C8 O6 126.4(7) 4 6_565
O5 C8 C5 118.7(7) 4 .
O6 C8 C5 114.9(6) 6_565 .
O3 C9 C10 116.6(7) . .
O4 C9 O3 122.3(7) . .
O4 C9 C10 121.1(7) . .
C11 C10 C9 119.9(7) . .
C11 C10 C12 120.6(7) . .
C12 C10 C9 119.4(7) . .
C10 C11 H11 120.6 . .
C12 C11 C10 118.9(7) 7_546 .
C12 C11 H11 120.6 7_546 .
C10 C12 H12 119.7 . .
C11 C12 C10 120.5(7) 7_546 .
C11 C12 H12 119.7 7_546 .
C16 C15 C14 120.0 . .
C16 C15 C18 125.8(19) . .
C14 C15 C18 114.0(19) . .
C15 C16 H16 120.0 . .
C17 C16 C15 120.0 . .
C17 C16 H16 120.0 . .
C16 C17 H17 120.0 . .
N1 C17 C16 120.0 . .
N1 C17 H17 120.0 . .
C17 N1 Zn1 123.6(10) . .
C17 N1 C13 120.0 . .
C13 N1 Zn1 116.4(10) . .
N1 C13 H13 120.0 . .
N1 C13 C14 120.0 . .
C14 C13 H13 120.0 . .
C15 C14 H14 120.0 . .
C13 C14 C15 120.0 . .
C13 C14 H14 120.0 . .
C19 C18 C15 125(3) . .
C19 C18 C23 120.0 . .
C23 C18 C15 114(3) . .
C18 C19 C20 120.0 . .
C21 C20 C19 120.0 . .
C22 C21 C20 120.0 . .
C21 C22 C23 120.0 . .
C22 C23 C18 120.0 . .
C22A C21A C21A 112(3) . 5_556
C22A C21A C20A 120.0 . .
C20A C21A C21A 118(3) . 5_556
C21A C22A C23A 120.0 . .
C18A C23A C22A 120.0 . .
C23A C18A C15A 118(2) . .
C23A C18A C19A 120.0 . .
C19A C18A C15A 121(2) . .
C20A C19A C18A 120.0 . .
C19A C20A C21A 120.0 . .
O7 C24 N2 135(3) . .
O7 C24 H24 112.6 . .
N2 C24 H24 112.6 . .
N2 C25 H25A 109.3 . .
N2 C25 H25B 109.9 . .
N2 C25 H25C 109.3 . .
H25A C25 H25B 109.5 . .
H25A C25 H25C 109.5 . .
H25B C25 H25C 109.5 . .
N2 C26 H26A 109.0 . .
N2 C26 H26B 109.4 . .
N2 C26 H26C 110.0 . .
H26A C26 H26B 109.5 . .
H26A C26 H26C 109.5 . .
H26B C26 H26C 109.5 . .

loop_
_geom_bond_atom_site_label_1
_geom_bond_atom_site_label_2
_geom_bond_distance
_geom_bond_site_symmetry_2
Zn1 O1 1.937(5) .
Zn1 O3 1.980(5) .
Zn1 O6 1.977(6) .
Zn1 O7 2.307(19) .
Zn1 N1A 1.944(12) .
Zn1 N1 2.021(12) .
Zn2 O2 2.063(5) .
Zn2 O2 2.063(5) 7_556
Zn2 O3 2.171(5) 7_556
Zn2 O3 2.171(5) .
Zn2 O5 2.062(5) 7_556
Zn2 O5 2.062(5) .
O1 C1 1.249(9) .
O2 C1 1.220(9) .
O3 C9 1.288(9) .
O4 C9 1.218(9) .
O5 C8 1.248(9) 4_545
O6 C8 1.281(9) 6_566
O7 C24 1.28(3) .
N1A C17A 1.3900 .
N1A C13A 1.3900 .
C17A H17A 0.9500 .
C17A C16A 1.3900 .
C16A H16A 0.9500 .
C16A C15A 1.3900 .
C15A C14A 1.3900 .
C15A C18A 1.57(2) .
C14A H14A 0.9500 .
C14A C13A 1.3900 .
C13A H13A 0.9500 .
N2 C24 1.37(3) .
N2 C25 1.48(3) .
N2 C26 1.45(3) .
C1 C2 1.539(10) .
C2 C3 1.369(12) .
C2 C7 1.407(11) .
C3 H3 0.9500 .
C3 C4 1.369(11) .
C4 H4 0.9500 .
C4 C5 1.378(10) .
C5 C6 1.397(11) .
C5 C8 1.473(10) .
C6 H6 0.9500 .
C6 C7 1.404(10) .
C7 H7 0.9500 .
C8 O5 1.248(9) 4
C8 O6 1.281(9) 6_565
C9 C10 1.525(10) .
C10 C11 1.382(10) .
C10 C12 1.390(11) .
C11 H11 0.9500 .
C11 C12 1.368(11) 7_546
C12 C11 1.368(11) 7_546
C12 H12 0.9500 .
C15 C16 1.3900 .
C15 C14 1.3900 .
C15 C18 1.61(2) .
C16 H16 0.9500 .
C16 C17 1.3900 .
C17 H17 0.9500 .
C17 N1 1.3900 .
N1 C13 1.3900 .
C13 H13 0.9500 .
C13 C14 1.3900 .
C14 H14 0.9500 .
C18 C19 1.3900 .
C18 C23 1.3900 .
C19 C20 1.3900 .
C20 C21 1.3900 .
C21 C22 1.3900 .
C22 C23 1.3900 .
C21A C21A 1.94(4) 5_556
C21A C22A 1.3900 .
C21A C20A 1.3900 .
C22A C23A 1.3900 .
C23A C18A 1.3900 .
C18A C19A 1.3900 .
C19A C20A 1.3900 .
C24 H24 0.9500 .
C25 H25A 0.9801 .
C25 H25B 0.9800 .
C25 H25C 0.9800 .
C26 H26A 0.9799 .
C26 H26B 0.9800 .
C26 H26C 0.9800 .

loop_
_geom_torsion_atom_site_label_1
_geom_torsion_atom_site_label_2
_geom_torsion_atom_site_label_3
_geom_torsion_atom_site_label_4
_geom_torsion
_geom_torsion_site_symmetry_1
_geom_torsion_site_symmetry_4
Zn1 O1 C1 O2 -9.7(11) . .
Zn1 O1 C1 C2 170.0(5) . .
Zn1 O3 C9 O4 -14.3(12) . .
Zn1 O3 C9 C10 163.7(7) . .
Zn1 O7 C24 N2 166(2) . .
Zn1 N1A C17A C16A -175.1(11) . .
Zn1 N1A C13A C14A 174.9(12) . .
Zn1 N1 C13 C14 -178.6(11) . .
Zn2 O2 C1 O1 50.0(13) . .
Zn2 O2 C1 C2 -129.7(6) . .
Zn2 O3 C9 O4 105.7(10) . .
Zn2 O3 C9 C10 -76.3(9) . .
O1 C1 C2 C3 7.5(12) . .
O1 C1 C2 C7 -170.3(7) . .
O2 C1 C2 C3 -172.8(9) . .
O2 C1 C2 C7 9.4(11) . .
O3 C9 C10 C11 -13.1(12) . .
O3 C9 C10 C12 168.6(8) . .
O4 C9 C10 C11 165.0(9) . .
O4 C9 C10 C12 -13.3(14) . .
N1A C17A C16A C15A 0.0 . .
C17A N1A C13A C14A 0.0 . .
C17A C16A C15A C14A 0.0 . .
C17A C16A C15A C18A 161.2(19) . .
C16A C15A C14A C13A 0.0 . .
C16A C15A C18A C23A -5(2) . .
C16A C15A C18A C19A 165.9(13) . .
C15A C14A C13A N1A 0.0 . .
C15A C18A C19A C20A -171(2) . .
C14A C15A C18A C23A 157.5(12) . .
C14A C15A C18A C19A -31.3(19) . .
C13A N1A C17A C16A 0.0 . .
C1 C2 C3 C4 -179.5(10) . .
C1 C2 C7 C6 178.1(7) . .
C2 C3 C4 C5 2.7(18) . .
C3 C2 C7 C6 0.2(12) . .
C3 C4 C5 C6 -2.1(15) . .
C3 C4 C5 C8 179.5(10) . .
C4 C5 C6 C7 0.6(13) . .
C4 C5 C8 O5 -177.5(8) . 4
C4 C5 C8 O6 3.9(12) . 6_565
C5 C6 C7 C2 0.3(12) . .
C6 C5 C8 O5 4.1(12) . 4
C6 C5 C8 O6 -174.5(7) . 6_565
C7 C2 C3 C4 -1.7(16) . .
C8 C5 C6 C7 179.1(7) . .
C9 C10 C11 C12 -179.4(8) . 7_546
C9 C10 C12 C11 179.4(8) . 7_546
C11 C10 C12 C11 1.1(14) . 7_546
C12 C10 C11 C12 -1.1(14) . 7_546
C15 C16 C17 N1 0.0 . .
C15 C18 C19 C20 171(3) . .
C15 C18 C23 C22 -172(2) . .
C16 C15 C14 C13 0.0 . .
C16 C15 C18 C19 157.0(16) . .
C16 C15 C18 C23 -31(2) . .
C16 C17 N1 Zn1 178.5(12) . .
C16 C17 N1 C13 0.0 . .
C17 N1 C13 C14 0.0 . .
N1 C13 C14 C15 0.0 . .
C14 C15 C16 C17 0.0 . .
C14 C15 C18 C19 -19(3) . .
C14 C15 C18 C23 152.6(14) . .
C18 C15 C16 C17 -176(2) . .
C18 C15 C14 C13 176.5(18) . .
C18 C19 C20 C21 0.0 . .
C19 C18 C23 C22 0.0 . .
C19 C20 C21 C22 0.0 . .
C20 C21 C22 C23 0.0 . .
C21 C22 C23 C18 0.0 . .
C23 C18 C19 C20 0.0 . .
C21A C21A C22A C23A 144(2) 5_556 .
C21A C21A C20A C19A -142(2) 5_556 .
C21A C22A C23A C18A 0.0 . .
C22A C21A C20A C19A 0.0 . .
C22A C23A C18A C15A 171(2) . .
C22A C23A C18A C19A 0.0 . .
C23A C18A C19A C20A 0.0 . .
C18A C15A C14A C13A -164.4(16) . .
C18A C19A C20A C21A 0.0 . .
C20A C21A C22A C23A 0.0 . .
C25 N2 C24 O7 33(5) . .
C26 N2 C24 O7 156(4) . .

loop_
_smtbx_masks_void_nr
_smtbx_masks_void_average_x
_smtbx_masks_void_average_y
_smtbx_masks_void_average_z
_smtbx_masks_void_volume
_smtbx_masks_void_count_electrons
1 0.000 -0.030 -0.348 2074.0 731.4
2 0.500 0.025 -0.118 2074.0 731.4
